data_7132932
loop_
_publ_author_name
'Yang, Xiaofan'
'Fang, Dong'
'Wang, Shihui'
'Tian, Zhenjiang'
'Xu, Lei'
'Liu, Jiyong'
'Zhang, Anyun'
'Xiao, Chengliang'

_publ_section_title
;
 Epimerization effects on coordination behaviours of phenanthroline-based
 phosphine-oxide ligands with uranyl ions.
;
_journal_issue 38
_journal_name_full 'Chemical communications (Cambridge, England)'
_journal_page_first 5042
_journal_page_last 5045
_journal_paper_doi 10.1039/d4cc00258j
_journal_volume 60
_journal_year 2024
_chemical_formula_moiety '2(C28 H26 N3 O7 P2 U), N4 O14 U'
_chemical_formula_sum 'C56 H52 N10 O28 P4 U3'
_chemical_formula_weight 2151.04
_space_group_crystal_system monoclinic
_space_group_IT_number 14
_space_group_name_Hall '-P 2ybc'
_space_group_name_H-M_alt 'P 1 21/c 1'
_atom_sites_solution_hydrogens geom
_atom_sites_solution_primary dual
_audit_creation_date 2023-07-22
_audit_creation_method
;
Olex2 1.5
(compiled 2022.04.07 svn.rca3783a0 for OlexSys, GUI svn.r6498)
;
_audit_update_record
;
2023-09-07 deposited with the CCDC.	2024-04-04 downloaded from the CCDC.
;
_cell_angle_alpha 90
_cell_angle_beta 107.7160(10)
_cell_angle_gamma 90
_cell_formula_units_Z 2
_cell_length_a 19.1125(8)
_cell_length_b 10.6852(4)
_cell_length_c 17.9947(7)
_cell_measurement_reflns_used 9890
_cell_measurement_temperature 170.00
_cell_measurement_theta_max 60.577
_cell_measurement_theta_min 4.173
_cell_volume 3500.6(2)
_computing_cell_refinement 'SAINT V8.40B (Bruker Nano, Inc., 2019)'
_computing_data_collection 'Bruker Instrument Service vV6.2.14'
_computing_data_reduction 'SAINT V8.40B (Bruker Nano, Inc., 2019)'
_computing_molecular_graphics 'Olex2 1.5 (Dolomanov et al., 2009)'
_computing_publication_material 'Olex2 1.5 (Dolomanov et al., 2009)'
_computing_structure_refinement 'SHELXL 2019/2 (Sheldrick, 2015)'
_computing_structure_solution 'SHELXT 2018/2 (Sheldrick, 2018)'
_diffrn_ambient_temperature 170.00
_diffrn_measured_fraction_theta_full 0.989
_diffrn_measured_fraction_theta_max 0.984
_diffrn_measurement_device_type 'zju Bruker D8 Venture'
_diffrn_measurement_method '\w and \f scans'
_diffrn_radiation_type GaK\a
_diffrn_radiation_wavelength 1.34139
_diffrn_reflns_av_R_equivalents 0.0665
_diffrn_reflns_av_unetI/netI 0.0501
_diffrn_reflns_Laue_measured_fraction_full 0.989
_diffrn_reflns_Laue_measured_fraction_max 0.984
_diffrn_reflns_limit_h_max 24
_diffrn_reflns_limit_h_min -24
_diffrn_reflns_limit_k_max 13
_diffrn_reflns_limit_k_min -13
_diffrn_reflns_limit_l_max 23
_diffrn_reflns_limit_l_min -23
_diffrn_reflns_number 43861
_diffrn_reflns_point_group_measured_fraction_full 0.989
_diffrn_reflns_point_group_measured_fraction_max 0.984
_diffrn_reflns_theta_full 53.594
_diffrn_reflns_theta_max 60.835
_diffrn_reflns_theta_min 2.111
_diffrn_source_current 3.57
_diffrn_source_power 0.24954300000000001
_diffrn_source_voltage 69.9
_exptl_absorpt_coefficient_mu 15.608
_exptl_absorpt_correction_T_max 0.7519
_exptl_absorpt_correction_T_min 0.3798
_exptl_absorpt_correction_type multi-scan
_exptl_absorpt_process_details
;
SADABS-2016/2 (Bruker,2016/2) was used for absorption correction.
wR2(int) was 0.1640 before and 0.0939 after correction.
The Ratio of minimum to maximum transmission is 0.5051.
The \l/2 correction factor is Not present.
;
_exptl_crystal_colour yellow
_exptl_crystal_colour_primary yellow
_exptl_crystal_density_diffrn 2.041
_exptl_crystal_description block
_exptl_crystal_F_000 2036
_exptl_crystal_size_max 0.07
_exptl_crystal_size_mid 0.05
_exptl_crystal_size_min 0.03
_refine_diff_density_max 1.231
_refine_diff_density_min -1.178
_refine_diff_density_rms 0.152
_refine_ls_extinction_method none
_refine_ls_goodness_of_fit_ref 1.082
_refine_ls_hydrogen_treatment constr
_refine_ls_matrix_type full
_refine_ls_number_parameters 459
_refine_ls_number_reflns 7954
_refine_ls_number_restraints 0
_refine_ls_restrained_S_all 1.082
_refine_ls_R_factor_all 0.0487
_refine_ls_R_factor_gt 0.0375
_refine_ls_shift/su_max 0.001
_refine_ls_shift/su_mean 0.000
_refine_ls_structure_factor_coef Fsqd
_refine_ls_weighting_details 'w=1/[\s^2^(Fo^2^)+(0.0343P)^2^+3.3093P] where P=(Fo^2^+2Fc^2^)/3'
_refine_ls_weighting_scheme calc
_refine_ls_wR_factor_gt 0.0793
_refine_ls_wR_factor_ref 0.0827
_reflns_Friedel_coverage 0.000
_reflns_number_gt 6499
_reflns_number_total 7954
_reflns_threshold_expression 'I > 2\s(I)'
_cod_data_source_file d4cc00258j2.cif
_cod_data_source_block 230721_u_et_ph
_cod_depositor_comments 'Adding full bibliography for 7132930--7132933.cif.'
_cod_database_code 7132932
_shelx_shelxl_version_number 2019/2
_shelx_space_group_comment
;
The symmetry employed for this shelxl refinement is uniquely defined
by the following loop, which should always be used as a source of
symmetry information in preference to the above space-group names.
They are only intended as comments.
;
_shelx_estimated_absorpt_t_max 0.652
_shelx_estimated_absorpt_t_min 0.408
_olex2_refinement_description
;
1. Fixed Uiso
 At 1.2 times of:
  All C(H) groups, All C(H,H) groups
 At 1.5 times of:
  All C(H,H,H) groups
2.a Secondary CH2 refined with riding coordinates:
 C7(H7A,H7B), C27(H27A,H27B)
2.b Aromatic/amide H refined with riding coordinates:
 C2(H2), C3(H3), C4(H4), C5(H5), C6(H6), C10(H10), C11(H11), C16(H16),
 C17(H17), C18(H18), C19(H19), C22(H22), C23(H23), C24(H24), C25(H25), C26(H26)
2.c Idealised Me refined as rotating group:
 C8(H8A,H8B,H8C), C28(H28A,H28B,H28C)
;
_olex2_submission_special_instructions 'No special instructions were received'

loop_
_space_group_symop_operation_xyz
'x, y, z'
'-x, y+1/2, -z+1/2'
'-x, -y, -z'
'x, -y-1/2, z-1/2'

loop_
_atom_site_label
_atom_site_type_symbol
_atom_site_fract_x
_atom_site_fract_y
_atom_site_fract_z
_atom_site_U_iso_or_equiv
_atom_site_adp_type
_atom_site_occupancy
_atom_site_site_symmetry_order
_atom_site_calc_flag
_atom_site_refinement_flags_posn
_atom_site_refinement_flags_adp
_atom_site_refinement_flags_occupancy
_atom_site_disorder_assembly
_atom_site_disorder_group
U1 U 0.17767(2) 0.36230(2) 0.44148(2) 0.03733(7) Uani 1 1 d . . . . .
P1 P 0.12147(12) 0.1618(2) 0.27547(11) 0.0706(6) Uani 1 1 d . . . . .
P2 P 0.28999(8) 0.58347(13) 0.56971(8) 0.0364(3) Uani 1 1 d . . . . .
O1 O 0.1156(3) 0.2078(6) 0.3523(3) 0.0814(19) Uani 1 1 d . . . . .
O2 O 0.2334(2) 0.4805(3) 0.5552(2) 0.0387(9) Uani 1 1 d . . . . .
O3 O 0.1067(2) 0.3996(5) 0.5376(2) 0.0532(11) Uani 1 1 d . . . . .
O4 O 0.0460(3) 0.3012(7) 0.4358(3) 0.099(2) Uani 1 1 d . . . . .
O5 O -0.0098(3) 0.3617(6) 0.5177(3) 0.0731(16) Uani 1 1 d . . . . .
O6 O 0.1344(2) 0.4917(4) 0.3859(2) 0.0528(11) Uani 1 1 d . . . . .
O7 O 0.2245(3) 0.2351(4) 0.4951(2) 0.0535(11) Uani 1 1 d . . . . .
N1 N 0.2345(3) 0.3142(4) 0.3242(3) 0.0377(11) Uani 1 1 d . . . . .
N2 N 0.3017(2) 0.4794(4) 0.4400(3) 0.0327(10) Uani 1 1 d . . . . .
N3 N 0.0457(3) 0.3540(6) 0.4972(3) 0.0609(16) Uani 1 1 d . . . . .
C1 C 0.1340(5) -0.0021(8) 0.2744(4) 0.079(3) Uani 1 1 d . . . . .
C2 C 0.0992(6) -0.0776(10) 0.2113(5) 0.096(3) Uani 1 1 d . . . . .
H2 H 0.066825 -0.040928 0.165606 0.116 Uiso 1 1 calc R U . . .
C3 C 0.1108(7) -0.2033(11) 0.2138(7) 0.119(5) Uani 1 1 d . . . . .
H3 H 0.086031 -0.254128 0.170407 0.143 Uiso 1 1 calc R U . . .
C4 C 0.1580(9) -0.2560(10) 0.2784(7) 0.135(6) Uani 1 1 d . . . . .
H4 H 0.165225 -0.344042 0.280271 0.162 Uiso 1 1 calc R U . . .
C5 C 0.1961(9) -0.1823(11) 0.3426(6) 0.154(7) Uani 1 1 d . . . . .
H5 H 0.230354 -0.219276 0.386938 0.185 Uiso 1 1 calc R U . . .
C6 C 0.1830(8) -0.0562(10) 0.3400(6) 0.121(5) Uani 1 1 d . . . . .
H6 H 0.207529 -0.005264 0.383378 0.145 Uiso 1 1 calc R U . . .
C7 C 0.0446(5) 0.2074(13) 0.1954(5) 0.107(4) Uani 1 1 d . . . . .
H7A H 0.048902 0.169144 0.146849 0.129 Uiso 1 1 calc R U . . .
H7B H -0.001087 0.175701 0.203814 0.129 Uiso 1 1 calc R U . . .
C8 C 0.0396(5) 0.3522(13) 0.1857(6) 0.114(4) Uani 1 1 d . . . . .
H8A H -0.008773 0.375101 0.150563 0.170 Uiso 1 1 calc R U . . .
H8B H 0.077838 0.381356 0.163839 0.170 Uiso 1 1 calc R U . . .
H8C H 0.046758 0.391335 0.236772 0.170 Uiso 1 1 calc R U . . .
C9 C 0.2024(3) 0.2375(6) 0.2658(3) 0.0432(14) Uani 1 1 d . . . . .
C10 C 0.2297(4) 0.2101(6) 0.2033(3) 0.0449(14) Uani 1 1 d . . . . .
H10 H 0.204882 0.152419 0.163940 0.054 Uiso 1 1 calc R U . . .
C11 C 0.2916(3) 0.2672(6) 0.2005(3) 0.0418(13) Uani 1 1 d . . . . .
H11 H 0.310767 0.250641 0.158628 0.050 Uiso 1 1 calc R U . . .
C12 C 0.3278(3) 0.3517(5) 0.2599(3) 0.0401(13) Uani 1 1 d . . . . .
C13 C 0.2975(3) 0.3721(5) 0.3208(3) 0.0330(11) Uani 1 1 d . . . . .
C14 C 0.3319(3) 0.4575(5) 0.3821(3) 0.0347(12) Uani 1 1 d . . . . .
C15 C 0.3974(3) 0.5175(6) 0.3798(4) 0.0452(14) Uani 1 1 d . . . . .
C16 C 0.4266(4) 0.4951(7) 0.3172(5) 0.064(2) Uani 1 1 d . . . . .
H16 H 0.470044 0.536827 0.315826 0.077 Uiso 1 1 calc R U . . .
C17 C 0.3928(4) 0.4149(7) 0.2598(4) 0.0566(18) Uani 1 1 d . . . . .
H17 H 0.413017 0.400469 0.218368 0.068 Uiso 1 1 calc R U . . .
C18 C 0.4310(4) 0.5999(6) 0.4414(4) 0.0571(18) Uani 1 1 d . . . . .
H18 H 0.475475 0.640695 0.442460 0.069 Uiso 1 1 calc R U . . .
C19 C 0.4011(4) 0.6213(6) 0.4984(4) 0.0496(16) Uani 1 1 d . . . . .
H19 H 0.423952 0.677180 0.539718 0.060 Uiso 1 1 calc R U . . .
C20 C 0.3364(3) 0.5609(5) 0.4963(3) 0.0380(12) Uani 1 1 d . . . . .
C21 C 0.2476(3) 0.7353(5) 0.5576(3) 0.0343(12) Uani 1 1 d . . . . .
C22 C 0.1719(3) 0.7406(6) 0.5393(4) 0.0464(14) Uani 1 1 d . . . . .
H22 H 0.143659 0.665817 0.531015 0.056 Uiso 1 1 calc R U . . .
C23 C 0.1376(4) 0.8569(6) 0.5331(4) 0.0564(18) Uani 1 1 d . . . . .
H23 H 0.085763 0.861644 0.521840 0.068 Uiso 1 1 calc R U . . .
C24 C 0.1786(4) 0.9650(6) 0.5432(4) 0.0523(16) Uani 1 1 d . . . . .
H24 H 0.155069 1.044222 0.537998 0.063 Uiso 1 1 calc R U . . .
C25 C 0.2539(4) 0.9579(6) 0.5609(4) 0.0499(15) Uani 1 1 d . . . . .
H25 H 0.281851 1.032858 0.568193 0.060 Uiso 1 1 calc R U . . .
C26 C 0.2895(3) 0.8438(5) 0.5683(4) 0.0448(14) Uani 1 1 d . . . . .
H26 H 0.341448 0.839761 0.580266 0.054 Uiso 1 1 calc R U . . .
C27 C 0.3559(4) 0.5784(6) 0.6641(3) 0.0481(15) Uani 1 1 d . . . . .
H27A H 0.375530 0.492277 0.674626 0.058 Uiso 1 1 calc R U . . .
H27B H 0.397354 0.634621 0.665000 0.058 Uiso 1 1 calc R U . . .
C28 C 0.3233(4) 0.6178(6) 0.7285(4) 0.0609(19) Uani 1 1 d . . . . .
H28A H 0.302788 0.702287 0.717682 0.091 Uiso 1 1 calc R U . . .
H28B H 0.361984 0.617248 0.778915 0.091 Uiso 1 1 calc R U . . .
H28C H 0.284440 0.559123 0.730131 0.091 Uiso 1 1 calc R U . . .
U2 U 0.500000 0.000000 0.500000 0.04172(9) Uani 1 2 d S . P . .
O8 O 0.5243(2) 0.1361(4) 0.4036(2) 0.0479(10) Uani 1 1 d . . . . .
O9 O 0.4290(5) 0.0934(8) 0.3096(4) 0.153(4) Uani 1 1 d . . . . .
O10 O 0.5156(4) 0.1979(5) 0.2872(3) 0.0785(16) Uani 1 1 d . . . . .
O11 O 0.4330(2) 0.2080(4) 0.4844(3) 0.0518(11) Uani 1 1 d . . . . .
O12 O 0.4274(3) 0.0976(4) 0.5817(3) 0.0557(11) Uani 1 1 d . . . . .
O13 O 0.3905(3) 0.2926(5) 0.5728(3) 0.0657(13) Uani 1 1 d . . . . .
O14 O 0.4209(2) -0.0758(4) 0.4400(2) 0.0520(11) Uani 1 1 d . . . . .
N4 N 0.4874(4) 0.1421(5) 0.3302(3) 0.0613(17) Uani 1 1 d . . . . .
N5 N 0.4148(3) 0.2040(5) 0.5462(3) 0.0513(13) Uani 1 1 d . . . . .

loop_
_atom_site_aniso_label
_atom_site_aniso_U_11
_atom_site_aniso_U_22
_atom_site_aniso_U_33
_atom_site_aniso_U_23
_atom_site_aniso_U_13
_atom_site_aniso_U_12
U1 0.03911(11) 0.04640(12) 0.03025(10) -0.00947(8) 0.01619(8) -0.01858(9)
P1 0.0715(13) 0.1033(16) 0.0490(10) -0.0418(10) 0.0363(9) -0.0544(12)
P2 0.0406(8) 0.0312(7) 0.0352(7) -0.0048(6) 0.0082(6) -0.0100(6)
O1 0.081(4) 0.119(4) 0.065(3) -0.056(3) 0.054(3) -0.066(3)
O2 0.049(2) 0.034(2) 0.036(2) -0.0056(16) 0.0170(18) -0.0151(17)
O3 0.034(2) 0.089(3) 0.039(2) -0.008(2) 0.0155(18) -0.012(2)
O4 0.077(4) 0.171(6) 0.068(3) -0.065(4) 0.051(3) -0.076(4)
O5 0.042(3) 0.130(5) 0.056(3) -0.009(3) 0.028(2) -0.025(3)
O6 0.042(2) 0.076(3) 0.041(2) 0.007(2) 0.0145(19) 0.002(2)
O7 0.074(3) 0.031(2) 0.057(3) -0.005(2) 0.022(2) -0.017(2)
N1 0.038(3) 0.042(3) 0.036(2) -0.003(2) 0.016(2) -0.011(2)
N2 0.035(2) 0.025(2) 0.040(2) 0.0009(19) 0.013(2) -0.0053(18)
N3 0.055(4) 0.091(5) 0.042(3) -0.008(3) 0.022(3) -0.028(3)
C1 0.116(7) 0.091(6) 0.049(4) -0.030(4) 0.052(5) -0.072(5)
C2 0.125(8) 0.107(7) 0.069(5) -0.045(5) 0.048(6) -0.070(7)
C3 0.174(12) 0.109(9) 0.097(8) -0.055(7) 0.076(8) -0.095(9)
C4 0.257(17) 0.093(8) 0.087(7) -0.022(7) 0.103(10) -0.089(10)
C5 0.30(2) 0.102(8) 0.065(6) 0.001(6) 0.064(9) -0.087(11)
C6 0.227(14) 0.094(7) 0.056(6) -0.021(5) 0.064(7) -0.065(9)
C7 0.064(6) 0.187(12) 0.074(6) -0.082(7) 0.025(5) -0.050(7)
C8 0.057(6) 0.202(14) 0.082(7) -0.029(8) 0.021(5) 0.009(7)
C9 0.042(3) 0.049(3) 0.041(3) -0.005(3) 0.017(3) -0.009(3)
C10 0.058(4) 0.046(3) 0.034(3) -0.005(3) 0.020(3) -0.003(3)
C11 0.048(3) 0.044(3) 0.038(3) -0.004(3) 0.021(3) 0.004(3)
C12 0.040(3) 0.044(3) 0.041(3) 0.009(3) 0.019(3) 0.008(3)
C13 0.036(3) 0.028(3) 0.038(3) 0.004(2) 0.015(2) 0.000(2)
C14 0.032(3) 0.029(3) 0.045(3) 0.002(2) 0.015(2) -0.002(2)
C15 0.040(3) 0.046(3) 0.055(4) -0.003(3) 0.023(3) -0.012(3)
C16 0.051(4) 0.075(5) 0.083(5) -0.012(4) 0.044(4) -0.024(4)
C17 0.050(4) 0.073(5) 0.059(4) -0.006(4) 0.035(3) -0.010(4)
C18 0.049(4) 0.056(4) 0.072(5) -0.015(4) 0.026(4) -0.033(3)
C19 0.049(4) 0.043(3) 0.057(4) -0.012(3) 0.016(3) -0.018(3)
C20 0.041(3) 0.028(3) 0.043(3) 0.001(2) 0.010(3) -0.006(2)
C21 0.037(3) 0.036(3) 0.028(3) -0.003(2) 0.007(2) -0.006(2)
C22 0.040(3) 0.041(3) 0.056(4) 0.007(3) 0.013(3) -0.008(3)
C23 0.039(3) 0.051(4) 0.081(5) 0.012(3) 0.021(3) 0.006(3)
C24 0.054(4) 0.040(3) 0.064(4) 0.010(3) 0.020(3) 0.003(3)
C25 0.046(4) 0.040(3) 0.060(4) -0.001(3) 0.011(3) -0.010(3)
C26 0.031(3) 0.042(3) 0.058(4) -0.005(3) 0.006(3) -0.009(3)
C27 0.051(4) 0.044(3) 0.041(3) -0.006(3) 0.001(3) -0.002(3)
C28 0.076(5) 0.060(4) 0.036(3) -0.007(3) 0.000(3) 0.017(4)
U2 0.04294(16) 0.03860(16) 0.04157(16) 0.00105(12) 0.00981(12) -0.01564(12)
O8 0.051(3) 0.048(2) 0.040(2) 0.0006(19) 0.0070(19) -0.014(2)
O9 0.161(7) 0.143(6) 0.093(5) 0.046(5) -0.056(5) -0.117(6)
O10 0.125(5) 0.053(3) 0.062(3) 0.015(3) 0.036(3) -0.004(3)
O11 0.052(3) 0.048(3) 0.056(3) 0.008(2) 0.017(2) -0.010(2)
O12 0.067(3) 0.047(3) 0.060(3) 0.006(2) 0.030(2) -0.006(2)
O13 0.053(3) 0.060(3) 0.092(4) 0.000(3) 0.034(3) 0.005(2)
O14 0.045(2) 0.054(3) 0.049(2) 0.001(2) 0.0040(19) -0.019(2)
N4 0.086(5) 0.040(3) 0.043(3) 0.001(3) -0.003(3) -0.019(3)
N5 0.036(3) 0.054(3) 0.064(4) 0.007(3) 0.014(3) -0.016(3)

loop_
_atom_type_symbol
_atom_type_description
_atom_type_scat_dispersion_real
_atom_type_scat_dispersion_imag
_atom_type_scat_source
C C 0.0137 0.0067 'International Tables Vol C Tables 4.2.6.8 and 6.1.1.4'
H H 0.0000 0.0000 'International Tables Vol C Tables 4.2.6.8 and 6.1.1.4'
N N 0.0241 0.0134 'International Tables Vol C Tables 4.2.6.8 and 6.1.1.4'
O O 0.0389 0.0241 'International Tables Vol C Tables 4.2.6.8 and 6.1.1.4'
P P 0.2543 0.3332 'International Tables Vol C Tables 4.2.6.8 and 6.1.1.4'
U U -3.9641 10.8496 'International Tables Vol C Tables 4.2.6.8 and 6.1.1.4'

loop_
_geom_angle_atom_site_label_1
_geom_angle_atom_site_label_2
_geom_angle_atom_site_label_3
_geom_angle
_geom_angle_site_symmetry_1
_geom_angle_site_symmetry_3
_geom_angle_publ_flag
O1 U1 O2 164.73(15) . . ?
O1 U1 O3 108.16(14) . . ?
O1 U1 O4 60.72(16) . . ?
O1 U1 N1 64.75(14) . . ?
O1 U1 N2 125.61(13) . . ?
O1 U1 N3 84.61(15) . . ?
O2 U1 O3 61.25(13) . . ?
O2 U1 O4 110.34(14) . . ?
O2 U1 N1 126.56(13) . . ?
O2 U1 N2 66.05(13) . . ?
O2 U1 N3 85.93(14) . . ?
O3 U1 O4 49.16(14) . . ?
O3 U1 N1 171.77(13) . . ?
O3 U1 N2 126.23(13) . . ?
O3 U1 N3 24.86(14) . . ?
O4 U1 N1 122.83(14) . . ?
O4 U1 N2 166.7(2) . . ?
O4 U1 N3 24.41(14) . . ?
O6 U1 O1 96.4(2) . . ?
O6 U1 O2 94.72(17) . . ?
O6 U1 O3 90.41(17) . . ?
O6 U1 O4 83.8(2) . . ?
O6 U1 N1 86.39(17) . . ?
O6 U1 N2 83.81(17) . . ?
O6 U1 N3 85.12(18) . . ?
O7 U1 O1 84.2(2) . . ?
O7 U1 O2 85.27(16) . . ?
O7 U1 O3 92.12(18) . . ?
O7 U1 O4 99.0(2) . . ?
O7 U1 O6 177.11(19) . . ?
O7 U1 N1 91.29(17) . . ?
O7 U1 N2 93.56(17) . . ?
O7 U1 N3 97.76(19) . . ?
N1 U1 N3 147.01(15) . . ?
N2 U1 N1 60.97(13) . . ?
N2 U1 N3 148.76(15) . . ?
O1 P1 C1 112.5(4) . . ?
O1 P1 C7 112.3(4) . . ?
O1 P1 C9 104.4(3) . . ?
C1 P1 C7 110.0(5) . . ?
C1 P1 C9 108.7(3) . . ?
C7 P1 C9 108.7(4) . . ?
O2 P2 C20 105.1(2) . . ?
O2 P2 C21 111.4(2) . . ?
O2 P2 C27 113.9(3) . . ?
C21 P2 C20 109.5(2) . . ?
C27 P2 C20 109.2(3) . . ?
C27 P2 C21 107.7(3) . . ?
P1 O1 U1 133.8(3) . . ?
P2 O2 U1 130.5(2) . . ?
N3 O3 U1 98.0(3) . . ?
N3 O4 U1 96.8(4) . . ?
C9 N1 U1 122.5(3) . . ?
C9 N1 C13 116.4(4) . . ?
C13 N1 U1 121.1(3) . . ?
C14 N2 U1 120.7(3) . . ?
C20 N2 U1 121.8(3) . . ?
C20 N2 C14 117.5(4) . . ?
O3 N3 U1 57.1(3) . . ?
O4 N3 U1 58.7(3) . . ?
O4 N3 O3 115.5(5) . . ?
O5 N3 U1 174.1(5) . . ?
O5 N3 O3 122.1(5) . . ?
O5 N3 O4 122.4(6) . . ?
C2 C1 P1 123.6(8) . . ?
C2 C1 C6 119.0(9) . . ?
C6 C1 P1 117.4(6) . . ?
C1 C2 H2 119.5 . . ?
C3 C2 C1 121.0(11) . . ?
C3 C2 H2 119.5 . . ?
C2 C3 H3 120.1 . . ?
C4 C3 C2 119.8(10) . . ?
C4 C3 H3 120.1 . . ?
C3 C4 H4 119.5 . . ?
C3 C4 C5 121.0(12) . . ?
C5 C4 H4 119.5 . . ?
C4 C5 H5 120.7 . . ?
C6 C5 C4 118.7(13) . . ?
C6 C5 H5 120.7 . . ?
C1 C6 H6 119.7 . . ?
C5 C6 C1 120.5(10) . . ?
C5 C6 H6 119.7 . . ?
P1 C7 H7A 109.3 . . ?
P1 C7 H7B 109.3 . . ?
H7A C7 H7B 108.0 . . ?
C8 C7 P1 111.6(6) . . ?
C8 C7 H7A 109.3 . . ?
C8 C7 H7B 109.3 . . ?
C7 C8 H8A 109.5 . . ?
C7 C8 H8B 109.5 . . ?
C7 C8 H8C 109.5 . . ?
H8A C8 H8B 109.5 . . ?
H8A C8 H8C 109.5 . . ?
H8B C8 H8C 109.5 . . ?
N1 C9 P1 113.9(4) . . ?
N1 C9 C10 124.5(5) . . ?
C10 C9 P1 121.5(5) . . ?
C9 C10 H10 120.7 . . ?
C11 C10 C9 118.7(5) . . ?
C11 C10 H10 120.7 . . ?
C10 C11 H11 120.1 . . ?
C10 C11 C12 119.7(5) . . ?
C12 C11 H11 120.1 . . ?
C11 C12 C17 122.2(5) . . ?
C13 C12 C11 117.9(5) . . ?
C13 C12 C17 119.9(6) . . ?
N1 C13 C12 122.7(5) . . ?
N1 C13 C14 117.2(5) . . ?
C12 C13 C14 120.0(5) . . ?
N2 C14 C13 120.0(5) . . ?
N2 C14 C15 122.0(5) . . ?
C15 C14 C13 118.0(5) . . ?
C14 C15 C16 120.6(6) . . ?
C18 C15 C14 117.1(5) . . ?
C18 C15 C16 122.3(6) . . ?
C15 C16 H16 119.9 . . ?
C17 C16 C15 120.3(6) . . ?
C17 C16 H16 119.9 . . ?
C12 C17 H17 119.4 . . ?
C16 C17 C12 121.2(6) . . ?
C16 C17 H17 119.4 . . ?
C15 C18 H18 119.6 . . ?
C19 C18 C15 120.8(6) . . ?
C19 C18 H18 119.6 . . ?
C18 C19 H19 120.5 . . ?
C18 C19 C20 119.1(6) . . ?
C20 C19 H19 120.5 . . ?
N2 C20 P2 113.2(4) . . ?
N2 C20 C19 123.6(5) . . ?
C19 C20 P2 123.2(4) . . ?
C22 C21 P2 117.7(4) . . ?
C22 C21 C26 121.1(5) . . ?
C26 C21 P2 121.1(4) . . ?
C21 C22 H22 120.4 . . ?
C21 C22 C23 119.2(6) . . ?
C23 C22 H22 120.4 . . ?
C22 C23 H23 119.9 . . ?
C24 C23 C22 120.2(6) . . ?
C24 C23 H23 119.9 . . ?
C23 C24 H24 120.1 . . ?
C23 C24 C25 119.8(6) . . ?
C25 C24 H24 120.1 . . ?
C24 C25 H25 119.3 . . ?
C24 C25 C26 121.3(6) . . ?
C26 C25 H25 119.3 . . ?
C21 C26 H26 120.8 . . ?
C25 C26 C21 118.4(6) . . ?
C25 C26 H26 120.8 . . ?
P2 C27 H27A 109.1 . . ?
P2 C27 H27B 109.1 . . ?
H27A C27 H27B 107.9 . . ?
C28 C27 P2 112.4(5) . . ?
C28 C27 H27A 109.1 . . ?
C28 C27 H27B 109.1 . . ?
C27 C28 H28A 109.5 . . ?
C27 C28 H28B 109.5 . . ?
C27 C28 H28C 109.5 . . ?
H28A C28 H28B 109.5 . . ?
H28A C28 H28C 109.5 . . ?
H28B C28 H28C 109.5 . . ?
O8 U2 O8 180.0(2) 3_656 . ?
O8 U2 O11 66.04(14) . . ?
O8 U2 O11 113.96(14) 3_656 . ?
O8 U2 O11 66.04(14) 3_656 3_656 ?
O8 U2 O11 113.96(14) . 3_656 ?
O8 U2 O12 64.64(14) 3_656 . ?
O8 U2 O12 115.36(15) 3_656 3_656 ?
O8 U2 O12 115.36(15) . . ?
O8 U2 O12 64.64(14) . 3_656 ?
O8 U2 N5 90.07(14) . . ?
O8 U2 N5 89.93(14) 3_656 . ?
O8 U2 N5 89.93(14) . 3_656 ?
O8 U2 N5 90.07(14) 3_656 3_656 ?
O11 U2 O11 180.0 3_656 . ?
O11 U2 N5 24.78(13) . . ?
O11 U2 N5 155.22(13) 3_656 . ?
O11 U2 N5 155.22(13) . 3_656 ?
O11 U2 N5 24.78(13) 3_656 3_656 ?
O12 U2 O11 49.96(14) . . ?
O12 U2 O11 49.96(14) 3_656 3_656 ?
O12 U2 O11 130.04(14) 3_656 . ?
O12 U2 O11 130.04(14) . 3_656 ?
O12 U2 O12 180.0 . 3_656 ?
O12 U2 N5 154.63(13) 3_656 . ?
O12 U2 N5 25.37(13) . . ?
O12 U2 N5 25.37(13) 3_656 3_656 ?
O12 U2 N5 154.63(13) . 3_656 ?
O14 U2 O8 81.21(16) 3_656 . ?
O14 U2 O8 81.21(16) . 3_656 ?
O14 U2 O8 98.79(16) . . ?
O14 U2 O8 98.79(16) 3_656 3_656 ?
O14 U2 O11 91.46(18) . . ?
O14 U2 O11 91.46(18) 3_656 3_656 ?
O14 U2 O11 88.54(18) 3_656 . ?
O14 U2 O11 88.54(18) . 3_656 ?
O14 U2 O12 88.51(19) 3_656 . ?
O14 U2 O12 91.49(19) 3_656 3_656 ?
O14 U2 O12 88.51(19) . 3_656 ?
O14 U2 O12 91.49(19) . . ?
O14 U2 O14 180.0(2) . 3_656 ?
O14 U2 N5 93.86(18) . . ?
O14 U2 N5 86.14(18) 3_656 . ?
O14 U2 N5 86.13(18) . 3_656 ?
O14 U2 N5 93.87(18) 3_656 3_656 ?
N5 U2 N5 180.00(16) 3_656 . ?
N4 O8 U2 126.7(4) . . ?
N5 O11 U2 97.9(4) . . ?
N5 O12 U2 97.4(3) . . ?
O9 N4 O8 117.8(6) . . ?
O9 N4 O10 124.8(6) . . ?
O10 N4 O8 117.4(6) . . ?
O11 N5 U2 57.3(3) . . ?
O11 N5 O12 113.9(6) . . ?
O12 N5 U2 57.2(3) . . ?
O13 N5 U2 169.9(4) . . ?
O13 N5 O11 124.1(6) . . ?
O13 N5 O12 121.9(6) . . ?

loop_
_geom_bond_atom_site_label_1
_geom_bond_atom_site_label_2
_geom_bond_distance
_geom_bond_site_symmetry_2
_geom_bond_publ_flag
U1 O1 2.356(4) . ?
U1 O2 2.365(4) . ?
U1 O3 2.533(4) . ?
U1 O4 2.571(5) . ?
U1 O6 1.758(4) . ?
U1 O7 1.747(4) . ?
U1 N1 2.701(4) . ?
U1 N2 2.687(4) . ?
U1 N3 2.986(6) . ?
P1 O1 1.503(4) . ?
P1 C1 1.768(9) . ?
P1 C7 1.785(11) . ?
P1 C9 1.800(6) . ?
P2 O2 1.509(4) . ?
P2 C20 1.818(6) . ?
P2 C21 1.797(6) . ?
P2 C27 1.781(6) . ?
O3 N3 1.268(7) . ?
O4 N3 1.243(7) . ?
O5 N3 1.226(7) . ?
N1 C9 1.327(7) . ?
N1 C13 1.371(7) . ?
N2 C14 1.356(7) . ?
N2 C20 1.349(7) . ?
C1 C2 1.386(10) . ?
C1 C6 1.391(15) . ?
C2 H2 0.9500 . ?
C2 C3 1.360(16) . ?
C3 H3 0.9500 . ?
C3 C4 1.358(17) . ?
C4 H4 0.9500 . ?
C4 C5 1.405(15) . ?
C5 H5 0.9500 . ?
C5 C6 1.369(16) . ?
C6 H6 0.9500 . ?
C7 H7A 0.9900 . ?
C7 H7B 0.9900 . ?
C7 C8 1.557(14) . ?
C8 H8A 0.9800 . ?
C8 H8B 0.9800 . ?
C8 H8C 0.9800 . ?
C9 C10 1.405(8) . ?
C10 H10 0.9500 . ?
C10 C11 1.346(8) . ?
C11 H11 0.9500 . ?
C11 C12 1.409(8) . ?
C12 C13 1.403(7) . ?
C12 C17 1.416(8) . ?
C13 C14 1.427(7) . ?
C14 C15 1.418(7) . ?
C15 C16 1.422(9) . ?
C15 C18 1.408(9) . ?
C16 H16 0.9500 . ?
C16 C17 1.346(10) . ?
C17 H17 0.9500 . ?
C18 H18 0.9500 . ?
C18 C19 1.337(9) . ?
C19 H19 0.9500 . ?
C19 C20 1.385(8) . ?
C21 C22 1.384(8) . ?
C21 C26 1.389(7) . ?
C22 H22 0.9500 . ?
C22 C23 1.394(9) . ?
C23 H23 0.9500 . ?
C23 C24 1.376(9) . ?
C24 H24 0.9500 . ?
C24 C25 1.378(9) . ?
C25 H25 0.9500 . ?
C25 C26 1.383(8) . ?
C26 H26 0.9500 . ?
C27 H27A 0.9900 . ?
C27 H27B 0.9900 . ?
C27 C28 1.532(9) . ?
C28 H28A 0.9800 . ?
C28 H28B 0.9800 . ?
C28 H28C 0.9800 . ?
U2 O8 2.414(4) 3_656 ?
U2 O8 2.414(4) . ?
U2 O11 2.538(4) . ?
U2 O11 2.538(4) 3_656 ?
U2 O12 2.532(4) 3_656 ?
U2 O12 2.532(4) . ?
U2 O14 1.764(4) 3_656 ?
U2 O14 1.764(4) . ?
U2 N5 2.987(6) . ?
U2 N5 2.987(6) 3_656 ?
O8 N4 1.296(7) . ?
O9 N4 1.184(8) . ?
O10 N4 1.225(7) . ?
O11 N5 1.264(6) . ?
O12 N5 1.290(7) . ?
O13 N5 1.214(7) . ?

loop_
_geom_torsion_atom_site_label_1
_geom_torsion_atom_site_label_2
_geom_torsion_atom_site_label_3
_geom_torsion_atom_site_label_4
_geom_torsion
_geom_torsion_site_symmetry_1
_geom_torsion_site_symmetry_2
_geom_torsion_site_symmetry_3
_geom_torsion_site_symmetry_4
_geom_torsion_publ_flag
U1 O3 N3 O4 6.9(7) . . . . ?
U1 O3 N3 O5 -173.1(6) . . . . ?
U1 O4 N3 O3 -6.8(7) . . . . ?
U1 O4 N3 O5 173.2(6) . . . . ?
U1 N1 C9 P1 -3.7(6) . . . . ?
U1 N1 C9 C10 179.7(5) . . . . ?
U1 N1 C13 C12 -178.5(4) . . . . ?
U1 N1 C13 C14 0.6(6) . . . . ?
U1 N2 C14 C13 0.4(7) . . . . ?
U1 N2 C14 C15 -179.8(4) . . . . ?
U1 N2 C20 P2 -1.1(5) . . . . ?
U1 N2 C20 C19 178.7(5) . . . . ?
P1 C1 C2 C3 -179.9(7) . . . . ?
P1 C1 C6 C5 -179.0(9) . . . . ?
P1 C9 C10 C11 -178.2(5) . . . . ?
P2 C21 C22 C23 177.1(5) . . . . ?
P2 C21 C26 C25 -177.7(5) . . . . ?
O1 P1 C1 C2 139.0(6) . . . . ?
O1 P1 C1 C6 -42.8(8) . . . . ?
O1 P1 C7 C8 63.7(7) . . . . ?
O1 P1 C9 N1 -1.8(6) . . . . ?
O1 P1 C9 C10 175.0(5) . . . . ?
O2 P2 C20 N2 12.3(5) . . . . ?
O2 P2 C20 C19 -167.5(5) . . . . ?
O2 P2 C21 C22 1.5(5) . . . . ?
O2 P2 C21 C26 180.0(4) . . . . ?
O2 P2 C27 C28 -72.3(5) . . . . ?
N1 C9 C10 C11 -1.8(10) . . . . ?
N1 C13 C14 N2 -0.6(7) . . . . ?
N1 C13 C14 C15 179.5(5) . . . . ?
N2 C14 C15 C16 -178.3(6) . . . . ?
N2 C14 C15 C18 1.1(9) . . . . ?
C1 P1 O1 U1 126.3(5) . . . . ?
C1 P1 C7 C8 -170.2(6) . . . . ?
C1 P1 C9 N1 -122.0(5) . . . . ?
C1 P1 C9 C10 54.7(6) . . . . ?
C1 C2 C3 C4 -1.0(15) . . . . ?
C2 C1 C6 C5 -0.7(15) . . . . ?
C2 C3 C4 C5 -1.1(18) . . . . ?
C3 C4 C5 C6 2.3(19) . . . . ?
C4 C5 C6 C1 -1.3(18) . . . . ?
C6 C1 C2 C3 1.9(13) . . . . ?
C7 P1 O1 U1 -108.9(6) . . . . ?
C7 P1 C1 C2 13.0(8) . . . . ?
C7 P1 C1 C6 -168.8(7) . . . . ?
C7 P1 C9 N1 118.3(6) . . . . ?
C7 P1 C9 C10 -65.0(7) . . . . ?
C9 P1 O1 U1 8.6(6) . . . . ?
C9 P1 C1 C2 -105.9(7) . . . . ?
C9 P1 C1 C6 72.3(7) . . . . ?
C9 P1 C7 C8 -51.4(7) . . . . ?
C9 N1 C13 C12 -0.6(8) . . . . ?
C9 N1 C13 C14 178.4(5) . . . . ?
C9 C10 C11 C12 0.5(9) . . . . ?
C10 C11 C12 C13 0.5(8) . . . . ?
C10 C11 C12 C17 -179.7(6) . . . . ?
C11 C12 C13 N1 -0.5(8) . . . . ?
C11 C12 C13 C14 -179.5(5) . . . . ?
C11 C12 C17 C16 -179.9(7) . . . . ?
C12 C13 C14 N2 178.4(5) . . . . ?
C12 C13 C14 C15 -1.4(8) . . . . ?
C13 N1 C9 P1 178.4(4) . . . . ?
C13 N1 C9 C10 1.8(9) . . . . ?
C13 C12 C17 C16 -0.1(10) . . . . ?
C13 C14 C15 C16 1.6(9) . . . . ?
C13 C14 C15 C18 -179.1(6) . . . . ?
C14 N2 C20 P2 179.4(4) . . . . ?
C14 N2 C20 C19 -0.9(8) . . . . ?
C14 C15 C16 C17 -1.0(11) . . . . ?
C14 C15 C18 C19 -1.1(10) . . . . ?
C15 C16 C17 C12 0.3(12) . . . . ?
C15 C18 C19 C20 0.2(11) . . . . ?
C16 C15 C18 C19 178.3(7) . . . . ?
C17 C12 C13 N1 179.7(6) . . . . ?
C17 C12 C13 C14 0.7(8) . . . . ?
C18 C15 C16 C17 179.6(7) . . . . ?
C18 C19 C20 P2 -179.4(5) . . . . ?
C18 C19 C20 N2 0.9(10) . . . . ?
C20 P2 O2 U1 -22.5(4) . . . . ?
C20 P2 C21 C22 117.3(5) . . . . ?
C20 P2 C21 C26 -64.2(5) . . . . ?
C20 P2 C27 C28 170.6(4) . . . . ?
C20 N2 C14 C13 -180.0(5) . . . . ?
C20 N2 C14 C15 -0.2(8) . . . . ?
C21 P2 O2 U1 95.9(3) . . . . ?
C21 P2 C20 N2 -107.5(4) . . . . ?
C21 P2 C20 C19 72.7(6) . . . . ?
C21 P2 C27 C28 51.8(5) . . . . ?
C21 C22 C23 C24 1.6(10) . . . . ?
C22 C21 C26 C25 0.7(9) . . . . ?
C22 C23 C24 C25 -1.2(11) . . . . ?
C23 C24 C25 C26 0.5(10) . . . . ?
C24 C25 C26 C21 -0.2(10) . . . . ?
C26 C21 C22 C23 -1.4(9) . . . . ?
C27 P2 O2 U1 -142.0(3) . . . . ?
C27 P2 C20 N2 134.8(4) . . . . ?
C27 P2 C20 C19 -45.0(6) . . . . ?
C27 P2 C21 C22 -124.1(5) . . . . ?
C27 P2 C21 C26 54.4(5) . . . . ?
U2 O8 N4 O9 14.1(10) . . . . ?
U2 O8 N4 O10 -165.9(4) . . . . ?
U2 O11 N5 O12 -8.8(5) . . . . ?
U2 O11 N5 O13 168.0(5) . . . . ?
U2 O12 N5 O11 8.8(5) . . . . ?
U2 O12 N5 O13 -168.1(5) . . . . ?
